data_7153158
loop_
_publ_author_name
'Ponomarenko, Maxim V.'
'Lummer, Katrin'
'Fokin, Andrey A.'
'Serguchev, Yurii A.'
'Bassil, Bassem S.'
'R\"oschenthaler, Gerd-Volker'

_publ_section_title
;
 Preparations of SF5- and CF3-substituted arenes utilizing the
 7-oxabicyclo[2.2.1]hept-2-ene synthones.
;
_journal_issue 46
_journal_name_full 'Organic &amp; biomolecular chemistry'
_journal_page_first 8103
_journal_page_last 8112
_journal_paper_doi 10.1039/c3ob41560k
_journal_volume 11
_journal_year 2013
_chemical_formula_sum 'C11 H12 F3 I O5'
_chemical_formula_weight 408.11
_chemical_name_systematic
; 
 ? 
;
_space_group_IT_number 14
_symmetry_cell_setting monoclinic
_symmetry_space_group_name_Hall '-P 2ybc'
_symmetry_space_group_name_H-M 'P 1 21/c 1'
_atom_sites_solution_hydrogens geom
_atom_sites_solution_primary direct
_atom_sites_solution_secondary difmap
_audit_creation_method SHELXL-97
_cell_angle_alpha 90.00
_cell_angle_beta 102.274(8)
_cell_angle_gamma 90.00
_cell_formula_units_Z 4
_cell_length_a 7.7331(12)
_cell_length_b 11.849(2)
_cell_length_c 15.250(3)
_cell_measurement_reflns_used 8079
_cell_measurement_temperature 100(2)
_cell_measurement_theta_max 36.09
_cell_measurement_theta_min 2.20
_cell_volume 1365.4(4)
_computing_cell_refinement 'Bruker SAINT'
_computing_data_collection 'Bruker APEX2'
_computing_data_reduction 'Bruker SAINT'
_computing_molecular_graphics 'Bruker SHELXTL'
_computing_publication_material 'Bruker SHELXTL'
_computing_structure_refinement 'SHELXL-97 (Sheldrick, 2008)'
_computing_structure_solution 'SHELXS-97 (Sheldrick, 2008)'
_diffrn_ambient_temperature 100(2)
_diffrn_measured_fraction_theta_full 0.987
_diffrn_measured_fraction_theta_max 0.987
_diffrn_measurement_device_type 'Bruker APEX-II CCD'
_diffrn_measurement_method '\f and \w scans'
_diffrn_radiation_monochromator graphite
_diffrn_radiation_source 'fine-focus sealed tube'
_diffrn_radiation_type MoK\a
_diffrn_radiation_wavelength 0.71073
_diffrn_reflns_av_R_equivalents 0.0467
_diffrn_reflns_av_sigmaI/netI 0.0195
_diffrn_reflns_limit_h_max 11
_diffrn_reflns_limit_h_min -9
_diffrn_reflns_limit_k_max 18
_diffrn_reflns_limit_k_min -17
_diffrn_reflns_limit_l_max 22
_diffrn_reflns_limit_l_min -23
_diffrn_reflns_number 71720
_diffrn_reflns_theta_full 33.14
_diffrn_reflns_theta_max 33.14
_diffrn_reflns_theta_min 3.41
_exptl_absorpt_coefficient_mu 2.397
_exptl_absorpt_correction_T_max 0.4474
_exptl_absorpt_correction_T_min 0.2712
_exptl_absorpt_correction_type multi-scan
_exptl_absorpt_process_details SADABS
_exptl_crystal_colour colourless
_exptl_crystal_density_diffrn 1.985
_exptl_crystal_density_method 'not measured'
_exptl_crystal_description block
_exptl_crystal_F_000 792
_exptl_crystal_size_max 0.40
_exptl_crystal_size_mid 0.40
_exptl_crystal_size_min 0.40
_refine_diff_density_max 1.323
_refine_diff_density_min -1.115
_refine_diff_density_rms 0.116
_refine_ls_extinction_method none
_refine_ls_goodness_of_fit_ref 1.024
_refine_ls_hydrogen_treatment mixed
_refine_ls_matrix_type full
_refine_ls_number_parameters 217
_refine_ls_number_reflns 5126
_refine_ls_number_restraints 0
_refine_ls_restrained_S_all 1.024
_refine_ls_R_factor_all 0.0360
_refine_ls_R_factor_gt 0.0282
_refine_ls_shift/su_max 0.001
_refine_ls_shift/su_mean 0.000
_refine_ls_structure_factor_coef Fsqd
_refine_ls_weighting_details 'calc w=1/[\s^2^(Fo^2^)+(0.0400P)^2^+2.0000P] where P=(Fo^2^+2Fc^2^)/3'
_refine_ls_weighting_scheme calc
_refine_ls_wR_factor_gt 0.0708
_refine_ls_wR_factor_ref 0.0779
_reflns_number_gt 4491
_reflns_number_total 5126
_reflns_threshold_expression >2sigma(I)
_cod_data_source_file c3ob41560k.txt
_cod_data_source_block try
_cod_depositor_comments
;
The following automatic conversions were performed:

'_symmetry_cell_setting' value 'Monoclinic' changed to 'monoclinic'
according to /home/saulius/struct/CIF-dictionaries/cif_core.dic
dictionary named 'cif_core.dic' version 2.4.2 from 2011-04-26.

Automatic conversion script
Id: cif_fix_values 1891 2012-01-12 08:04:46Z andrius 
;
_cod_original_cell_volume 1365.5(4)
_cod_original_sg_symbol_H-M P2(1)/c
_cod_database_code 7153158

loop_
_symmetry_equiv_pos_as_xyz
'x, y, z'
'-x, y+1/2, -z+1/2'
'-x, -y, -z'
'x, -y-1/2, z-1/2'

loop_
_atom_site_label
_atom_site_type_symbol
_atom_site_fract_x
_atom_site_fract_y
_atom_site_fract_z
_atom_site_U_iso_or_equiv
_atom_site_adp_type
_atom_site_occupancy
_atom_site_symmetry_multiplicity
_atom_site_calc_flag
_atom_site_refinement_flags
C1 C 0.1167(3) 0.31228(18) 0.01769(13) 0.0209(4) Uani 1 1 d .
H11 H 0.019(4) 0.368(3) 0.002(2) 0.021(7) Uiso 1 1 d .
C2 C 0.2801(4) 0.5417(3) 0.2285(2) 0.0415(7) Uani 1 1 d .
H2A H 0.2353 0.6163 0.2070 0.062 Uiso 1 1 calc R
H2B H 0.4088 0.5397 0.2346 0.062 Uiso 1 1 calc R
H2C H 0.2510 0.5268 0.2869 0.062 Uiso 1 1 calc R
C3 C 0.2231(3) 0.14626(18) 0.00522(12) 0.0188(3) Uani 1 1 d .
H13 H 0.209(3) 0.072(2) -0.0194(17) 0.013(6) Uiso 1 1 d .
C4 C 0.1489(3) 0.2706(2) 0.11485(13) 0.0217(4) Uani 1 1 d .
H14 H 0.038(4) 0.256(3) 0.125(2) 0.031(8) Uiso 1 1 d .
C5 C 0.1517(3) 0.0584(2) 0.14314(13) 0.0226(4) Uani 1 1 d .
C6 C 0.2479(3) 0.3503(2) 0.18505(14) 0.0256(4) Uani 1 1 d .
C7 C 0.2965(3) 0.33992(18) -0.00651(13) 0.0188(3) Uani 1 1 d .
H17 H 0.379(3) 0.374(2) 0.0433(18) 0.012(6) Uiso 1 1 d .
C8 C 0.2425(3) 0.15619(19) 0.10824(13) 0.0202(4) Uani 1 1 d .
H18 H 0.369(4) 0.151(3) 0.137(2) 0.025(7) Uiso 1 1 d .
C9 C 0.3570(2) 0.22008(18) -0.02822(12) 0.0185(3) Uani 1 1 d .
H19 H 0.349(4) 0.207(2) -0.0922(19) 0.017(6) Uiso 1 1 d .
C10 C 0.1980(4) -0.1183(2) 0.21500(17) 0.0319(5) Uani 1 1 d .
H310 H 0.128(5) -0.168(3) 0.168(2) 0.033(9) Uiso 1 1 d .
H210 H 0.296(5) -0.162(3) 0.236(3) 0.040(10) Uiso 1 1 d .
H110 H 0.137(5) -0.100(3) 0.255(3) 0.045(10) Uiso 1 1 d .
C11 C 0.2771(3) 0.4198(2) -0.08440(15) 0.0266(4) Uani 1 1 d .
O1 O 0.1987(2) 0.45599(17) 0.16455(13) 0.0333(4) Uani 1 1 d .
O2 O -0.0066(2) 0.04930(17) 0.13444(13) 0.0316(4) Uani 1 1 d .
O3 O 0.2692(2) -0.01743(16) 0.18185(11) 0.0271(3) Uani 1 1 d .
O4 O 0.3558(3) 0.32158(18) 0.25016(12) 0.0413(5) Uani 1 1 d .
O5 O 0.06447(19) 0.20934(15) -0.03006(10) 0.0231(3) Uani 1 1 d .
F1 F 0.2214(3) 0.52144(14) -0.06340(11) 0.0398(4) Uani 1 1 d .
F2 F 0.4311(2) 0.43625(15) -0.10909(11) 0.0374(4) Uani 1 1 d .
F3 F 0.1611(2) 0.38393(15) -0.15681(9) 0.0363(4) Uani 1 1 d .
I1 I 0.629125(16) 0.181621(12) 0.026129(9) 0.02268(5) Uani 1 1 d .

loop_
_atom_site_aniso_label
_atom_site_aniso_U_11
_atom_site_aniso_U_22
_atom_site_aniso_U_33
_atom_site_aniso_U_23
_atom_site_aniso_U_13
_atom_site_aniso_U_12
C1 0.0128(8) 0.0311(10) 0.0173(8) -0.0094(7) -0.0002(6) 0.0049(7)
C2 0.0299(12) 0.0508(16) 0.0465(15) -0.0334(13) 0.0142(11) -0.0104(11)
C3 0.0127(8) 0.0287(9) 0.0137(7) -0.0061(6) 0.0003(6) 0.0037(6)
C4 0.0127(8) 0.0379(11) 0.0152(8) -0.0108(7) 0.0050(6) -0.0033(7)
C5 0.0165(8) 0.0371(11) 0.0140(7) -0.0036(7) 0.0026(6) -0.0017(7)
C6 0.0214(9) 0.0430(12) 0.0150(8) -0.0113(8) 0.0095(7) -0.0099(9)
C7 0.0148(8) 0.0277(9) 0.0129(7) -0.0022(6) 0.0006(6) 0.0060(6)
C8 0.0117(8) 0.0346(10) 0.0140(7) -0.0032(7) 0.0023(6) -0.0019(7)
C9 0.0145(8) 0.0277(9) 0.0125(7) -0.0014(6) 0.0013(6) 0.0060(6)
C10 0.0327(12) 0.0381(12) 0.0220(10) 0.0029(9) -0.0007(9) -0.0068(10)
C11 0.0283(11) 0.0319(10) 0.0188(9) 0.0015(8) 0.0031(8) 0.0087(8)
O1 0.0244(8) 0.0404(9) 0.0339(9) -0.0227(8) 0.0033(7) 0.0006(7)
O2 0.0165(7) 0.0425(9) 0.0367(9) -0.0017(8) 0.0073(6) -0.0046(7)
O3 0.0195(7) 0.0398(9) 0.0208(7) 0.0032(6) 0.0012(6) -0.0027(6)
O4 0.0517(13) 0.0510(12) 0.0160(7) -0.0023(7) -0.0043(8) -0.0184(9)
O5 0.0124(6) 0.0345(8) 0.0193(6) -0.0107(6) -0.0039(5) 0.0050(5)
F1 0.0508(10) 0.0323(8) 0.0351(8) 0.0029(6) 0.0068(7) 0.0170(7)
F2 0.0370(8) 0.0465(9) 0.0318(8) 0.0126(7) 0.0142(6) 0.0067(7)
F3 0.0396(8) 0.0474(9) 0.0166(6) 0.0034(6) -0.0061(6) 0.0124(7)
I1 0.01242(7) 0.03044(8) 0.02581(7) 0.00166(5) 0.00549(5) 0.00539(4)

loop_
_atom_type_symbol
_atom_type_description
_atom_type_scat_dispersion_real
_atom_type_scat_dispersion_imag
_atom_type_scat_source
C C 0.0033 0.0016 'International Tables Vol C Tables 4.2.6.8 and 6.1.1.4'
H H 0.0000 0.0000 'International Tables Vol C Tables 4.2.6.8 and 6.1.1.4'
O O 0.0106 0.0060 'International Tables Vol C Tables 4.2.6.8 and 6.1.1.4'
F F 0.0171 0.0103 'International Tables Vol C Tables 4.2.6.8 and 6.1.1.4'
I I -0.4742 1.8119 'International Tables Vol C Tables 4.2.6.8 and 6.1.1.4'

loop_
_geom_angle_atom_site_label_1
_geom_angle_atom_site_label_2
_geom_angle_atom_site_label_3
_geom_angle
O5 C1 C4 100.81(17)
O5 C1 C7 103.26(15)
C4 C1 C7 109.25(15)
O5 C3 C9 99.35(17)
O5 C3 C8 103.31(15)
C9 C3 C8 111.69(16)
C6 C4 C1 116.0(2)
C6 C4 C8 114.82(18)
C1 C4 C8 101.59(15)
O2 C5 O3 124.9(2)
O2 C5 C8 124.5(2)
O3 C5 C8 110.57(18)
O4 C6 O1 125.1(2)
O4 C6 C4 124.6(2)
O1 C6 C4 110.26(19)
C11 C7 C1 112.25(17)
C11 C7 C9 113.07(17)
C1 C7 C9 100.60(17)
C5 C8 C3 110.31(17)
C5 C8 C4 112.97(18)
C3 C8 C4 100.75(16)
C3 C9 C7 101.35(16)
C3 C9 I1 115.47(13)
C7 C9 I1 115.34(13)
F3 C11 F2 107.16(19)
F3 C11 F1 106.85(18)
F2 C11 F1 106.7(2)
F3 C11 C7 112.9(2)
F2 C11 C7 111.70(18)
F1 C11 C7 111.12(18)
C6 O1 C2 116.1(2)
C5 O3 C10 116.00(19)
C1 O5 C3 97.25(14)

loop_
_geom_bond_atom_site_label_1
_geom_bond_atom_site_label_2
_geom_bond_distance
C1 O5 1.434(2)
C1 C4 1.531(3)
C1 C7 1.547(3)
C2 O1 1.455(3)
C3 O5 1.440(2)
C3 C9 1.524(3)
C3 C8 1.551(3)
C4 C6 1.508(3)
C4 C8 1.550(3)
C5 O2 1.207(3)
C5 O3 1.324(3)
C5 C8 1.509(3)
C6 O4 1.202(3)
C6 O1 1.327(3)
C7 C11 1.501(3)
C7 C9 1.553(3)
C9 I1 2.1407(18)
C10 O3 1.451(3)
C11 F3 1.336(3)
C11 F2 1.337(3)
C11 F1 1.341(3)
